data_7717469
loop_
_publ_author_name
'Duffin, Rebekah N.'
'Kelderman, Jenisi'
'Herdman, Megan'
'Andrews, Philip Craig'

_publ_section_title
;
 Highly selective organo-gallium hydroxamate mediated inhibition of
 antibiotic resistant Klebsiella pneumoniae
;
_journal_name_full 'Dalton Transactions'
_journal_paper_doi 10.1039/D4DT02440K
_journal_year 2024
_chemical_formula_moiety 'C27 H23 Ga N2 O5'
_chemical_formula_sum 'C27 H23 Ga N2 O5'
_chemical_formula_weight 525.19
_chemical_name_systematic 'Gallium mono-methoxy bis-N-benzyl-N-phenylhydroxamate'
_space_group_crystal_system monoclinic
_space_group_IT_number 14
_space_group_name_Hall '-P 2ybc'
_space_group_name_H-M_alt 'P 1 21/c 1'
_atom_sites_solution_hydrogens geom
_atom_sites_solution_primary dual
_audit_creation_date 2021-11-09
_audit_creation_method
;
Olex2 1.2
(compiled 2018.05.29 svn.r3508 for OlexSys, GUI svn.r5506)
;
_audit_update_record
;
2022-02-07 deposited with the CCDC.	2024-11-06 downloaded from the CCDC.
;
_cell_angle_alpha 90
_cell_angle_beta 93.511(5)
_cell_angle_gamma 90
_cell_formula_units_Z 4
_cell_length_a 10.5325(5)
_cell_length_b 20.4336(8)
_cell_length_c 11.6318(6)
_cell_measurement_reflns_used 4930
_cell_measurement_temperature 123.01(10)
_cell_measurement_theta_max 32.2920
_cell_measurement_theta_min 3.4680
_cell_volume 2498.7(2)
_computing_cell_refinement 'CrysAlisPro 1.171.41.113a (Rigaku OD, 2021)'
_computing_data_collection 'CrysAlisPro 1.171.41.113a (Rigaku OD, 2021)'
_computing_data_reduction 'CrysAlisPro 1.171.41.113a (Rigaku OD, 2021)'
_computing_molecular_graphics 'Olex2 (Dolomanov et al., 2009)'
_computing_publication_material 'Olex2 (Dolomanov et al., 2009)'
_computing_structure_refinement 'ShelXL (Sheldrick, 2015)'
_computing_structure_solution 'ShelXT (Sheldrick, 2015)'
_diffrn_ambient_environment N~2~
_diffrn_ambient_temperature 123.01(10)
_diffrn_detector 'Hybrid Pixel Array Detector'
_diffrn_detector_area_resol_mean 10.0000
_diffrn_detector_type HyPix
_diffrn_measured_fraction_theta_full 0.997
_diffrn_measured_fraction_theta_max 0.995
_diffrn_measurement_details
;
List of Runs (angles in degrees, time in seconds):

  # Type    Start    End  Width  t~exp~   \w     \q     \k     \f   Frames
#--------------------------------------------------------------------------
  1  \w    -60.00  22.00   0.50   28.00    --    9.06 -16.00 138.00  164
  2  \w      4.00  29.00   0.50   28.00    --    9.06  16.00 -52.00   50
  3  \w    -22.00  25.00   0.50   28.00    --   -8.90 -99.00 -60.00   94
  4  \w    -23.00   5.00   0.50   28.00    --   -8.90 -99.00  30.00   56
  5  \w    -16.00  55.00   0.50   28.00    --   -8.90  38.00 -60.00  142
  6  \w    -64.00  22.00   0.50   28.00    --    9.06 -38.00  60.00  172
;
_diffrn_measurement_device 'four-circle diffractometer'
_diffrn_measurement_device_type 'XtaLAB Synergy, Dualflex, HyPix'
_diffrn_measurement_method '\w scans'
_diffrn_orient_matrix_type 'CrysAlisPro convention (1999,Acta A55,543-557)'
_diffrn_orient_matrix_UB_11 -0.0614951000
_diffrn_orient_matrix_UB_12 -0.0056197000
_diffrn_orient_matrix_UB_13 -0.0263397000
_diffrn_orient_matrix_UB_21 0.0270099000
_diffrn_orient_matrix_UB_22 -0.0050191000
_diffrn_orient_matrix_UB_23 -0.0537951000
_diffrn_orient_matrix_UB_31 0.0061659000
_diffrn_orient_matrix_UB_32 -0.0338548000
_diffrn_orient_matrix_UB_33 0.0123496000
_diffrn_radiation_monochromator mirror
_diffrn_radiation_probe x-ray
_diffrn_radiation_type MoK\a
_diffrn_radiation_wavelength 0.71073
_diffrn_reflns_av_R_equivalents 0.0902
_diffrn_reflns_av_unetI/netI 0.0820
_diffrn_reflns_Laue_measured_fraction_full 0.997
_diffrn_reflns_Laue_measured_fraction_max 0.995
_diffrn_reflns_limit_h_max 12
_diffrn_reflns_limit_h_min -12
_diffrn_reflns_limit_k_max 24
_diffrn_reflns_limit_k_min -25
_diffrn_reflns_limit_l_max 14
_diffrn_reflns_limit_l_min -13
_diffrn_reflns_number 21381
_diffrn_reflns_point_group_measured_fraction_full 0.997
_diffrn_reflns_point_group_measured_fraction_max 0.995
_diffrn_reflns_theta_full 25.242
_diffrn_reflns_theta_max 25.989
_diffrn_reflns_theta_min 3.351
_diffrn_source 'micro-focus sealed X-ray tube'
_diffrn_source_type 'PhotonJet (Mo) X-ray Source'
_exptl_absorpt_coefficient_mu 1.141
_exptl_absorpt_correction_T_max 1.00000
_exptl_absorpt_correction_T_min 0.18657
_exptl_absorpt_correction_type multi-scan
_exptl_absorpt_process_details
;
CrysAlisPro 1.171.41.113a (Rigaku Oxford Diffraction, 2021)
Empirical absorption correction using spherical harmonics,
implemented in SCALE3 ABSPACK scaling algorithm.
;
_exptl_crystal_colour 'clear whiteish colourless'
_exptl_crystal_colour_lustre clear
_exptl_crystal_colour_modifier whiteish
_exptl_crystal_colour_primary colourless
_exptl_crystal_density_diffrn 1.396
_exptl_crystal_description rhombohedral
_exptl_crystal_F_000 1080
_exptl_crystal_size_max 0.21
_exptl_crystal_size_mid 0.15
_exptl_crystal_size_min 0.08
_refine_diff_density_max 0.697
_refine_diff_density_min -0.655
_refine_diff_density_rms 0.093
_refine_ls_extinction_method none
_refine_ls_goodness_of_fit_ref 1.185
_refine_ls_hydrogen_treatment constr
_refine_ls_matrix_type full
_refine_ls_number_parameters 317
_refine_ls_number_reflns 4875
_refine_ls_number_restraints 0
_refine_ls_restrained_S_all 1.185
_refine_ls_R_factor_all 0.1237
_refine_ls_R_factor_gt 0.0910
_refine_ls_shift/su_max 0.000
_refine_ls_shift/su_mean 0.000
_refine_ls_structure_factor_coef Fsqd
_refine_ls_weighting_details 'w=1/[\s^2^(Fo^2^)+(0.0241P)^2^+11.9550P] where P=(Fo^2^+2Fc^2^)/3'
_refine_ls_weighting_scheme calc
_refine_ls_wR_factor_gt 0.1595
_refine_ls_wR_factor_ref 0.1690
_reflns_Friedel_coverage 0.000
_reflns_number_gt 3600
_reflns_number_total 4875
_reflns_threshold_expression 'I > 2\s(I)'
_cod_data_source_file d4dt02440k2.cif
_cod_data_source_block jk_a5m_auto
_cod_database_code 7717469
_shelx_shelxl_version_number 2014/7
_chemical_oxdiff_formula 'Ga C H N O'
_shelx_space_group_comment
;
The symmetry employed for this shelxl refinement is uniquely defined
by the following loop, which should always be used as a source of
symmetry information in preference to the above space-group names.
They are only intended as comments.
;
_shelx_estimated_absorpt_t_max 0.914
_shelx_estimated_absorpt_t_min 0.796
_diffrn_oxdiff_digest_frames
;
01d351d4e2b5f85ef6d1db466844aa179900678fb6c
;
_reflns_odcompleteness_completeness 99.72
_reflns_odcompleteness_iscentric 1
_reflns_odcompleteness_theta 28.22
_olex2_refinement_description
;
1. Fixed Uiso
 At 1.2 times of:
  All C(H) groups
 At 1.5 times of:
  All C(H,H,H) groups
2.a Aromatic/amide H refined with riding coordinates:
 C6(H6), C22(H22), C23(H23), C2(H2), C5(H5), C4(H4), C11(H11), C24(H24),
 C10(H10), C3(H3), C15(H15), C26(H26), C19(H19), C9(H9), C13(H13), C16(H16),
 C12(H12), C17(H17), C25(H25), C18(H18)
2.b Idealised Me refined as rotating group:
 C27(H27A,H27B,H27C)
;
_olex2_submission_special_instructions 'No special instructions were received'
_oxdiff_exptl_absorpt_empirical_details
;
Empirical correction (ABSPACK) includes:
- Absorption correction using spherical harmonics
- Frame scaling
;
_oxdiff_exptl_absorpt_empirical_full_max 3.069
_oxdiff_exptl_absorpt_empirical_full_min 0.392

loop_
_space_group_symop_operation_xyz
'x, y, z'
'-x, y+1/2, -z+1/2'
'-x, -y, -z'
'x, -y-1/2, z-1/2'

loop_
_atom_site_label
_atom_site_type_symbol
_atom_site_fract_x
_atom_site_fract_y
_atom_site_fract_z
_atom_site_U_iso_or_equiv
_atom_site_adp_type
_atom_site_occupancy
_atom_site_site_symmetry_order
_atom_site_calc_flag
_atom_site_refinement_flags_posn
_atom_site_refinement_flags_adp
_atom_site_refinement_flags_occupancy
_atom_site_disorder_assembly
_atom_site_disorder_group
Ga1 Ga 0.39817(6) 0.52700(3) 0.41899(7) 0.0316(2) Uani 1 1 d . . . . .
O5 O 0.5134(3) 0.55301(18) 0.5515(4) 0.0354(11) Uani 1 1 d . . . . .
O3 O 0.2782(3) 0.48558(19) 0.3030(4) 0.0336(11) Uani 1 1 d . . . . .
O4 O 0.2815(3) 0.50641(19) 0.5428(4) 0.0329(10) Uani 1 1 d . . . . .
O1 O 0.3381(3) 0.61663(19) 0.3917(4) 0.0306(10) Uani 1 1 d . . . . .
O2 O 0.4860(3) 0.5508(2) 0.2715(4) 0.0361(11) Uani 1 1 d . . . . .
N2 N 0.2018(4) 0.4538(2) 0.3731(5) 0.0337(13) Uani 1 1 d . . . . .
N1 N 0.3871(5) 0.6445(2) 0.2915(5) 0.0354(13) Uani 1 1 d . . . . .
C20 C 0.2035(5) 0.4652(3) 0.4948(6) 0.0284(14) Uani 1 1 d . . . . .
C7 C 0.4627(5) 0.6107(3) 0.2330(5) 0.0262(14) Uani 1 1 d . . . . .
C14 C 0.1294(5) 0.4070(3) 0.3021(6) 0.0344(16) Uani 1 1 d . . . . .
C21 C 0.1276(5) 0.4343(3) 0.5860(6) 0.0320(15) Uani 1 1 d . . . . .
C1 C 0.3413(5) 0.7081(3) 0.2530(6) 0.0286(14) Uani 1 1 d . . . . .
C8 C 0.5283(5) 0.6351(3) 0.1273(6) 0.0336(16) Uani 1 1 d . . . . .
C6 C 0.2764(5) 0.7145(3) 0.1401(6) 0.0357(16) Uani 1 1 d . . . . .
H6 H 0.2633 0.6774 0.0918 0.043 Uiso 1 1 calc R . . . .
C22 C 0.0118(5) 0.4221(3) 0.5561(6) 0.0348(16) Uani 1 1 d . . . . .
H22 H -0.0254 0.4301 0.4809 0.042 Uiso 1 1 calc R . . . .
C23 C -0.0561(6) 0.3952(3) 0.6470(7) 0.045(2) Uani 1 1 d . . . . .
H23 H -0.1434 0.3859 0.6291 0.055 Uiso 1 1 calc R . . . .
C2 C 0.3627(6) 0.7612(3) 0.3307(6) 0.0374(16) Uani 1 1 d . . . . .
H2 H 0.4047 0.7552 0.4045 0.045 Uiso 1 1 calc R . . . .
C5 C 0.2339(6) 0.7752(3) 0.1038(7) 0.0416(17) Uani 1 1 d . . . . .
H5 H 0.1916 0.7812 0.0301 0.050 Uiso 1 1 calc R . . . .
C4 C 0.2557(6) 0.8285(3) 0.1809(7) 0.0437(18) Uani 1 1 d . . . . .
H4 H 0.2270 0.8707 0.1572 0.052 Uiso 1 1 calc R . . . .
C11 C 0.6633(6) 0.6727(4) -0.0675(8) 0.054(2) Uani 1 1 d . . . . .
H11 H 0.7086 0.6879 -0.1304 0.064 Uiso 1 1 calc R . . . .
C24 C -0.0075(6) 0.3802(3) 0.7656(8) 0.052(2) Uani 1 1 d . . . . .
H24 H -0.0616 0.3610 0.8187 0.063 Uiso 1 1 calc R . . . .
C10 C 0.6454(6) 0.7147(4) 0.0304(8) 0.054(2) Uani 1 1 d . . . . .
H10 H 0.6805 0.7575 0.0289 0.065 Uiso 1 1 calc R . . . .
C3 C 0.3199(6) 0.8214(3) 0.2943(7) 0.0467(19) Uani 1 1 d . . . . .
H3 H 0.3322 0.8584 0.3430 0.056 Uiso 1 1 calc R . . . .
C15 C 0.0614(6) 0.4291(4) 0.1983(7) 0.0478(19) Uani 1 1 d . . . . .
H15 H 0.0621 0.4741 0.1776 0.057 Uiso 1 1 calc R . . . .
C26 C 0.1761(6) 0.4195(4) 0.7050(7) 0.052(2) Uani 1 1 d . . . . .
H26 H 0.2634 0.4288 0.7230 0.062 Uiso 1 1 calc R . . . .
C27 C 0.5508(7) 0.6174(4) 0.5664(8) 0.059(2) Uani 1 1 d . . . . .
H27A H 0.6025 0.6305 0.5031 0.089 Uiso 1 1 calc GR . . . .
H27B H 0.6010 0.6219 0.6397 0.089 Uiso 1 1 calc GR . . . .
H27C H 0.4754 0.6455 0.5670 0.089 Uiso 1 1 calc GR . . . .
C19 C 0.1311(6) 0.3418(3) 0.3348(8) 0.055(2) Uani 1 1 d . . . . .
H19 H 0.1755 0.3279 0.4041 0.066 Uiso 1 1 calc R . . . .
C9 C 0.5782(6) 0.6965(3) 0.1301(7) 0.0432(18) Uani 1 1 d . . . . .
H9 H 0.5694 0.7254 0.1931 0.052 Uiso 1 1 calc R . . . .
C13 C 0.5488(7) 0.5940(4) 0.0294(7) 0.055(2) Uani 1 1 d . . . . .
H13 H 0.5151 0.5509 0.0300 0.066 Uiso 1 1 calc R . . . .
C16 C -0.0055(7) 0.3838(5) 0.1284(8) 0.070(3) Uani 1 1 d . . . . .
H16 H -0.0526 0.3972 0.0602 0.085 Uiso 1 1 calc R . . . .
C12 C 0.6153(8) 0.6127(4) -0.0678(8) 0.063(2) Uani 1 1 d . . . . .
H12 H 0.6251 0.5836 -0.1304 0.076 Uiso 1 1 calc R . . . .
C17 C -0.0012(8) 0.3193(6) 0.1612(11) 0.086(4) Uani 1 1 d . . . . .
H17 H -0.0451 0.2879 0.1134 0.103 Uiso 1 1 calc R . . . .
C25 C 0.1072(7) 0.3931(4) 0.7958(8) 0.062(2) Uani 1 1 d . . . . .
H25 H 0.1437 0.3859 0.8715 0.074 Uiso 1 1 calc R . . . .
C18 C 0.0658(7) 0.2975(4) 0.2630(11) 0.078(3) Uani 1 1 d . . . . .
H18 H 0.0662 0.2524 0.2823 0.094 Uiso 1 1 calc R . . . .

loop_
_atom_site_aniso_label
_atom_site_aniso_U_11
_atom_site_aniso_U_22
_atom_site_aniso_U_33
_atom_site_aniso_U_23
_atom_site_aniso_U_13
_atom_site_aniso_U_12
Ga1 0.0182(3) 0.0312(4) 0.0452(5) 0.0008(4) -0.0004(3) -0.0052(3)
O5 0.019(2) 0.024(2) 0.063(3) -0.004(2) -0.007(2) -0.0069(16)
O3 0.0177(19) 0.037(2) 0.047(3) 0.005(2) 0.0039(18) -0.0101(17)
O4 0.0198(19) 0.037(2) 0.042(3) -0.001(2) 0.0025(19) -0.0034(17)
O1 0.0178(19) 0.038(2) 0.037(3) 0.005(2) 0.0079(18) 0.0009(16)
O2 0.0159(19) 0.033(2) 0.060(3) -0.004(2) 0.014(2) -0.0025(16)
N2 0.018(2) 0.036(3) 0.048(4) 0.002(2) 0.001(2) -0.001(2)
N1 0.029(3) 0.040(3) 0.038(4) 0.002(3) 0.000(2) -0.004(2)
C20 0.015(3) 0.029(3) 0.040(4) 0.003(3) -0.002(2) 0.008(2)
C7 0.013(3) 0.032(3) 0.035(4) -0.007(3) 0.009(2) -0.004(2)
C14 0.014(3) 0.041(4) 0.048(5) -0.006(3) 0.006(3) -0.004(2)
C21 0.010(3) 0.034(3) 0.052(5) 0.009(3) 0.007(3) 0.005(2)
C1 0.017(3) 0.033(3) 0.037(4) 0.002(3) 0.009(3) -0.002(2)
C8 0.013(3) 0.036(3) 0.052(5) -0.009(3) 0.000(3) 0.001(2)
C6 0.019(3) 0.038(4) 0.050(5) -0.003(3) 0.003(3) -0.006(2)
C22 0.013(3) 0.031(3) 0.061(5) 0.006(3) 0.005(3) 0.005(2)
C23 0.017(3) 0.030(3) 0.091(7) 0.002(4) 0.014(3) 0.001(2)
C2 0.026(3) 0.042(4) 0.044(5) -0.001(3) -0.003(3) -0.003(3)
C5 0.030(3) 0.052(4) 0.042(5) 0.006(4) -0.004(3) 0.002(3)
C4 0.029(3) 0.041(4) 0.062(6) 0.007(4) 0.006(3) 0.007(3)
C11 0.021(3) 0.077(6) 0.064(6) 0.015(5) 0.008(3) 0.002(3)
C24 0.032(4) 0.052(4) 0.075(6) 0.024(4) 0.028(4) 0.015(3)
C10 0.022(3) 0.052(5) 0.088(7) 0.009(5) 0.008(4) -0.008(3)
C3 0.040(4) 0.036(4) 0.064(6) -0.006(4) -0.002(4) 0.000(3)
C15 0.022(3) 0.064(5) 0.057(6) -0.001(4) 0.005(3) -0.010(3)
C26 0.023(3) 0.076(5) 0.057(6) 0.022(4) 0.009(3) 0.007(3)
C27 0.035(4) 0.055(5) 0.085(7) -0.020(4) -0.013(4) 0.004(3)
C19 0.024(3) 0.039(4) 0.103(7) -0.006(4) 0.005(4) 0.001(3)
C9 0.027(3) 0.046(4) 0.056(5) -0.011(4) 0.006(3) -0.007(3)
C13 0.048(4) 0.049(4) 0.070(6) -0.022(4) 0.020(4) -0.019(3)
C16 0.029(4) 0.119(8) 0.064(7) -0.020(6) 0.003(4) -0.025(5)
C12 0.061(5) 0.064(5) 0.067(7) -0.013(5) 0.025(5) -0.006(4)
C17 0.035(5) 0.098(8) 0.127(10) -0.066(7) 0.017(6) -0.031(5)
C25 0.037(4) 0.096(6) 0.053(6) 0.022(5) 0.010(4) 0.023(4)
C18 0.034(4) 0.051(5) 0.153(11) -0.033(6) 0.024(6) -0.011(4)

loop_
_atom_type_symbol
_atom_type_description
_atom_type_scat_dispersion_real
_atom_type_scat_dispersion_imag
_atom_type_scat_source
C C 0.0033 0.0016 'International Tables Vol C Tables 4.2.6.8 and 6.1.1.4'
H H 0.0000 0.0000 'International Tables Vol C Tables 4.2.6.8 and 6.1.1.4'
Ga Ga 0.2307 1.6083 'International Tables Vol C Tables 4.2.6.8 and 6.1.1.4'
N N 0.0061 0.0033 'International Tables Vol C Tables 4.2.6.8 and 6.1.1.4'
O O 0.0106 0.0060 'International Tables Vol C Tables 4.2.6.8 and 6.1.1.4'

loop_
_geom_angle_atom_site_label_1
_geom_angle_atom_site_label_2
_geom_angle_atom_site_label_3
_geom_angle
_geom_angle_site_symmetry_1
_geom_angle_site_symmetry_3
_geom_angle_publ_flag
O5 Ga1 Ga1 38.91(11) . 3_666 ?
O5 Ga1 Ga1 40.70(13) 3_666 3_666 ?
O5 Ga1 O5 79.62(18) 3_666 . ?
O5 Ga1 O3 92.32(17) 3_666 . ?
O5 Ga1 O3 169.15(17) . . ?
O5 Ga1 O4 90.29(18) 3_666 . ?
O5 Ga1 O4 82.52(17) . . ?
O5 Ga1 O1 169.51(16) 3_666 . ?
O5 Ga1 O2 96.53(18) 3_666 . ?
O5 Ga1 O2 107.54(17) . . ?
O3 Ga1 Ga1 132.61(12) . 3_666 ?
O3 Ga1 O4 90.32(17) . . ?
O3 Ga1 O2 80.42(17) . . ?
O4 Ga1 Ga1 85.23(12) . 3_666 ?
O4 Ga1 O2 168.69(17) . . ?
O1 Ga1 Ga1 131.47(13) . 3_666 ?
O1 Ga1 O5 92.97(17) . . ?
O1 Ga1 O3 95.91(17) . . ?
O1 Ga1 O4 96.14(16) . . ?
O1 Ga1 O2 78.52(16) . . ?
O2 Ga1 Ga1 105.80(12) . 3_666 ?
Ga1 O5 Ga1 100.38(18) 3_666 . ?
C27 O5 Ga1 120.7(4) . . ?
C27 O5 Ga1 131.5(4) . 3_666 ?
N2 O3 Ga1 100.0(3) . . ?
C20 O4 Ga1 103.4(4) . . ?
N1 O1 Ga1 112.1(3) . . ?
C7 O2 Ga1 114.7(3) . . ?
O3 N2 C20 123.2(5) . . ?
O3 N2 C14 106.7(5) . . ?
C20 N2 C14 130.1(5) . . ?
O1 N1 C1 118.8(5) . . ?
C7 N1 O1 119.3(5) . . ?
C7 N1 C1 121.7(6) . . ?
O4 C20 N2 120.4(5) . . ?
O4 C20 C21 108.8(6) . . ?
N2 C20 C21 130.7(5) . . ?
O2 C7 C8 119.4(5) . . ?
N1 C7 O2 115.3(5) . . ?
N1 C7 C8 125.3(5) . . ?
C15 C14 N2 119.1(6) . . ?
C19 C14 N2 118.7(6) . . ?
C19 C14 C15 122.1(6) . . ?
C22 C21 C20 115.5(6) . . ?
C22 C21 C26 119.2(6) . . ?
C26 C21 C20 125.3(5) . . ?
N1 C1 C6 119.5(5) . . ?
C2 C1 N1 116.9(6) . . ?
C2 C1 C6 123.6(6) . . ?
C9 C8 C7 118.3(6) . . ?
C9 C8 C13 118.7(7) . . ?
C13 C8 C7 122.8(6) . . ?
C1 C6 H6 120.4 . . ?
C5 C6 C1 119.1(6) . . ?
C5 C6 H6 120.4 . . ?
C21 C22 H22 123.6 . . ?
C21 C22 C23 112.9(7) . . ?
C23 C22 H22 123.6 . . ?
C22 C23 H23 116.0 . . ?
C22 C23 C24 127.9(6) . . ?
C24 C23 H23 116.0 . . ?
C1 C2 H2 121.5 . . ?
C3 C2 C1 116.9(7) . . ?
C3 C2 H2 121.5 . . ?
C6 C5 H5 121.3 . . ?
C6 C5 C4 117.4(7) . . ?
C4 C5 H5 121.3 . . ?
C5 C4 H4 118.5 . . ?
C5 C4 C3 123.0(6) . . ?
C3 C4 H4 118.5 . . ?
C10 C11 H11 120.6 . . ?
C12 C11 H11 120.6 . . ?
C12 C11 C10 118.9(7) . . ?
C23 C24 H24 120.4 . . ?
C25 C24 C23 119.1(7) . . ?
C25 C24 H24 120.4 . . ?
C11 C10 H10 117.5 . . ?
C9 C10 C11 125.0(7) . . ?
C9 C10 H10 117.5 . . ?
C2 C3 C4 119.8(7) . . ?
C2 C3 H3 120.1 . . ?
C4 C3 H3 120.1 . . ?
C14 C15 H15 120.4 . . ?
C16 C15 C14 119.2(8) . . ?
C16 C15 H15 120.4 . . ?
C21 C26 H26 116.2 . . ?
C25 C26 C21 127.6(6) . . ?
C25 C26 H26 116.2 . . ?
O5 C27 H27A 109.5 . . ?
O5 C27 H27B 109.5 . . ?
O5 C27 H27C 109.5 . . ?
H27A C27 H27B 109.5 . . ?
H27A C27 H27C 109.5 . . ?
H27B C27 H27C 109.5 . . ?
C14 C19 H19 121.2 . . ?
C14 C19 C18 117.7(9) . . ?
C18 C19 H19 121.2 . . ?
C8 C9 C10 115.2(7) . . ?
C8 C9 H9 122.4 . . ?
C10 C9 H9 122.4 . . ?
C8 C13 H13 117.4 . . ?
C12 C13 C8 125.3(7) . . ?
C12 C13 H13 117.4 . . ?
C15 C16 H16 121.0 . . ?
C17 C16 C15 118.0(9) . . ?
C17 C16 H16 121.0 . . ?
C11 C12 C13 117.0(8) . . ?
C11 C12 H12 121.5 . . ?
C13 C12 H12 121.5 . . ?
C16 C17 H17 118.6 . . ?
C16 C17 C18 122.7(8) . . ?
C18 C17 H17 118.6 . . ?
C24 C25 C26 113.2(8) . . ?
C24 C25 H25 123.4 . . ?
C26 C25 H25 123.4 . . ?
C19 C18 C17 120.3(9) . . ?
C19 C18 H18 119.8 . . ?
C17 C18 H18 119.8 . . ?

loop_
_geom_bond_atom_site_label_1
_geom_bond_atom_site_label_2
_geom_bond_distance
_geom_bond_site_symmetry_2
_geom_bond_publ_flag
Ga1 Ga1 2.9791(14) 3_666 ?
Ga1 O5 1.902(4) 3_666 ?
Ga1 O5 1.975(4) . ?
Ga1 O3 1.981(4) . ?
Ga1 O4 1.994(4) . ?
Ga1 O1 1.957(4) . ?
Ga1 O2 2.057(4) . ?
O5 Ga1 1.902(4) 3_666 ?
O5 C27 1.382(8) . ?
O3 N2 1.347(6) . ?
O4 C20 1.280(7) . ?
O1 N1 1.423(7) . ?
O2 C7 1.321(7) . ?
N2 C20 1.434(8) . ?
N2 C14 1.449(8) . ?
N1 C7 1.280(7) . ?
N1 C1 1.448(8) . ?
C20 C21 1.506(8) . ?
C7 C8 1.530(9) . ?
C14 C15 1.439(10) . ?
C14 C19 1.385(9) . ?
C21 C22 1.272(8) . ?
C21 C26 1.476(10) . ?
C1 C6 1.449(9) . ?
C1 C2 1.422(9) . ?
C8 C9 1.360(9) . ?
C8 C13 1.442(10) . ?
C6 H6 0.9500 . ?
C6 C5 1.375(9) . ?
C22 H22 0.9500 . ?
C22 C23 1.423(9) . ?
C23 H23 0.9500 . ?
C23 C24 1.475(11) . ?
C2 H2 0.9500 . ?
C2 C3 1.368(9) . ?
C5 H5 0.9500 . ?
C5 C4 1.420(10) . ?
C4 H4 0.9500 . ?
C4 C3 1.451(10) . ?
C11 H11 0.9500 . ?
C11 C10 1.446(11) . ?
C11 C12 1.325(11) . ?
C24 H24 0.9500 . ?
C24 C25 1.265(11) . ?
C10 H10 0.9500 . ?
C10 C9 1.444(10) . ?
C3 H3 0.9500 . ?
C15 H15 0.9500 . ?
C15 C16 1.395(11) . ?
C26 H26 0.9500 . ?
C26 C25 1.424(10) . ?
C27 H27A 0.9800 . ?
C27 H27B 0.9800 . ?
C27 H27C 0.9800 . ?
C19 H19 0.9500 . ?
C19 C18 1.385(11) . ?
C9 H9 0.9500 . ?
C13 H13 0.9500 . ?
C13 C12 1.419(11) . ?
C16 H16 0.9500 . ?
C16 C17 1.372(14) . ?
C12 H12 0.9500 . ?
C17 H17 0.9500 . ?
C17 C18 1.413(15) . ?
C25 H25 0.9500 . ?
C18 H18 0.9500 . ?

loop_
_geom_hbond_atom_site_label_D
_geom_hbond_atom_site_label_H
_geom_hbond_atom_site_label_A
_geom_hbond_distance_DH
_geom_hbond_distance_HA
_geom_hbond_distance_DA
_geom_hbond_angle_DHA
_geom_hbond_site_symmetry_A
C23 H23 O1 0.95 2.05 2.986(7) 168.1 3_566

loop_
_smtbx_masks_void_nr
_smtbx_masks_void_average_x
_smtbx_masks_void_average_y
_smtbx_masks_void_average_z
_smtbx_masks_void_volume
_smtbx_masks_void_count_electrons
_smtbx_masks_void_content
1 0.000 0.000 0.500 99.9 23.3 O1H2
2 0.000 0.500 0.000 99.9 23.3 O1H2
